data_4316003
loop_
_publ_author_name
'Michael Knorr'
'Abdoulaye Pam'
'Abderrahim Khatyr'
'Carsten Strohmann'
'Marek M. Kubicki'
'Yoann Rousselin'
'Shawkat M. Aly'
'Daniel Fortin'
'Pierre D. Harvey'

_publ_contact_author_address
;
Anorganische Chemie
Technische Universitaet Dortmund
Otto-Hahn-Strasse 6
44227 Dortmund
Germany
;
_publ_contact_author_email mail@carsten-strohmann.de
_publ_contact_author_name 'Carsten Strohmann'
_publ_contact_author_phone '0049 231 755 7063'
_publ_section_title
;
 Reactivity of CuI and CuBr toward Et2S: a Reinvestigation on the
 Self-Assembly of Luminescent Copper(I) Coordination Polymers
;
_journal_name_full 'Inorganic Chemistry'
_journal_page_first 5834
_journal_page_last 5844
_journal_paper_doi 10.1021/ic901906h
_journal_volume 49
_journal_year 2010
_chemical_formula_moiety 'C12 H30 Cu4 I4 S3'
_chemical_formula_sum 'C12 H30 Cu4 I4 S3'
_chemical_formula_weight 1032.37
_chemical_name_systematic
;
 ?
;
_space_group_IT_number 14
_symmetry_cell_setting monoclinic
_symmetry_space_group_name_Hall '-P 2yab'
_symmetry_space_group_name_H-M 'P 1 21/a 1'
_atom_sites_solution_hydrogens geom
_atom_sites_solution_primary direct
_atom_sites_solution_secondary difmap
_audit_creation_method SHELXL-97
_cell_angle_alpha 90.00
_cell_angle_beta 103.8540(10)
_cell_angle_gamma 90.00
_cell_formula_units_Z 4
_cell_length_a 13.1590(4)
_cell_length_b 11.5203(3)
_cell_length_c 18.3708(6)
_cell_measurement_reflns_used 5957
_cell_measurement_temperature 275(2)
_cell_measurement_theta_max 27.485
_cell_measurement_theta_min 0.998
_cell_volume 2703.92(14)
_computing_cell_refinement 'HKL Scalepack (Otwinowski & Minor 1997)'
_computing_data_collection 'Collect (Bruker AXS BV, 1997-2004)'
_computing_data_reduction 'HKL Denzo and Scalepack (Otwinowski & Minor 1997)'
_computing_molecular_graphics 'ORTEP3 (Farrugia,1997)'
_computing_publication_material 'WinGX publication routines (Farrugia, 1999)'
_computing_structure_refinement 'SHELXL-97 (Sheldrick, 1997)'
_computing_structure_solution 'SIR92 (Altomare et al., 1993)'
_diffrn_ambient_temperature 275(2)
_diffrn_measured_fraction_theta_full 0.995
_diffrn_measured_fraction_theta_max 0.995
_diffrn_measurement_device_type 'Nonius Kappa APEX-II'
_diffrn_measurement_method CCD
_diffrn_radiation_monochromator graphite
_diffrn_radiation_source 'fine-focus sealed tube'
_diffrn_radiation_type MoK\a
_diffrn_radiation_wavelength 0.71073
_diffrn_reflns_av_R_equivalents 0.0528
_diffrn_reflns_av_sigmaI/netI 0.0375
_diffrn_reflns_limit_h_max 17
_diffrn_reflns_limit_h_min -17
_diffrn_reflns_limit_k_max 14
_diffrn_reflns_limit_k_min -14
_diffrn_reflns_limit_l_max 23
_diffrn_reflns_limit_l_min -23
_diffrn_reflns_number 21619
_diffrn_reflns_theta_full 27.48
_diffrn_reflns_theta_max 27.48
_diffrn_reflns_theta_min 2.38
_exptl_absorpt_coefficient_mu 7.899
_exptl_absorpt_correction_T_max 0.2461
_exptl_absorpt_correction_T_min 0.1319
_exptl_absorpt_correction_type multi-scan
_exptl_absorpt_process_details
;
[c.f. r.h. blessing, acta cryst. (1995), a51, 33-38]
;
_exptl_crystal_colour colourless
_exptl_crystal_density_diffrn 2.536
_exptl_crystal_density_method 'not measured'
_exptl_crystal_description prism
_exptl_crystal_F_000 1912
_exptl_crystal_size_max 0.20
_exptl_crystal_size_mid 0.20
_exptl_crystal_size_min 0.12
_refine_diff_density_max 1.002
_refine_diff_density_min -0.897
_refine_diff_density_rms 0.150
_refine_ls_extinction_method none
_refine_ls_goodness_of_fit_ref 1.140
_refine_ls_hydrogen_treatment noref
_refine_ls_matrix_type full
_refine_ls_number_parameters 214
_refine_ls_number_reflns 6168
_refine_ls_number_restraints 0
_refine_ls_restrained_S_all 1.140
_refine_ls_R_factor_all 0.0597
_refine_ls_R_factor_gt 0.0456
_refine_ls_shift/su_max 0.000
_refine_ls_shift/su_mean 0.000
_refine_ls_structure_factor_coef Fsqd
_refine_ls_weighting_details 'calc w=1/[\s^2^(Fo^2^)+(0.0256P)^2^+14.0754P] where P=(Fo^2^+2Fc^2^)/3'
_refine_ls_weighting_scheme calc
_refine_ls_wR_factor_gt 0.0938
_refine_ls_wR_factor_ref 0.1007
_reflns_number_gt 5071
_reflns_number_total 6168
_reflns_threshold_expression >2sigma(I)
_cod_data_source_file ic901906h_si_002_3.cif
_cod_data_source_block cui275k
_cod_original_sg_symbol_H-M 'P 21/a'
_cod_database_code 4316003

loop_
_symmetry_equiv_pos_as_xyz
'x, y, z'
'-x+1/2, y+1/2, -z'
'-x, -y, -z'
'x-1/2, -y-1/2, z'

loop_
_atom_site_label
_atom_site_type_symbol
_atom_site_fract_x
_atom_site_fract_y
_atom_site_fract_z
_atom_site_U_iso_or_equiv
_atom_site_adp_type
_atom_site_occupancy
_atom_site_symmetry_multiplicity
_atom_site_calc_flag
_atom_site_refinement_flags
_atom_site_disorder_assembly
_atom_site_disorder_group
I1 I 0.13705(4) 0.07963(5) 0.08924(3) 0.04628(13) Uani 1 1 d . . .
I2 I 0.18707(4) 0.34432(4) 0.26882(3) 0.04666(13) Uani 1 1 d . . .
I3 I 0.38521(4) 0.01747(5) 0.28616(3) 0.05196(14) Uani 1 1 d . . .
I4 I 0.05467(4) 0.01016(5) 0.30871(3) 0.05302(14) Uani 1 1 d . . .
Cu1 Cu 0.18766(8) -0.03647(9) 0.22137(7) 0.0596(3) Uani 1 1 d . . .
Cu2 Cu 0.27834(7) 0.18610(9) 0.20097(6) 0.0488(2) Uani 1 1 d . . .
Cu3 Cu 0.23149(8) 0.13122(9) 0.33305(6) 0.0557(3) Uani 1 1 d . . .
Cu4 Cu 0.06943(7) 0.16938(8) 0.20654(6) 0.0488(2) Uani 1 1 d . . .
S1 S 0.1767(2) -0.2287(2) 0.18561(17) 0.0796(7) Uani 1 1 d . . .
S2 S 0.30639(19) 0.1817(2) 0.45437(13) 0.0668(6) Uani 1 1 d . . .
S3 S -0.10377(13) 0.21406(17) 0.14757(10) 0.0443(4) Uani 1 1 d . . .
C1 C 0.0547(14) -0.2916(14) 0.1898(11) 0.152(7) Uani 1 1 d . . .
H1A H 0.0606 -0.3755 0.1907 0.182 Uiso 1 1 calc R . .
H1B H 0.0358 -0.2669 0.2353 0.182 Uiso 1 1 calc R . .
C2 C -0.0263(11) -0.2554(18) 0.1244(9) 0.156(8) Uani 1 1 d . . .
H2A H -0.0216 -0.1732 0.1174 0.234 Uiso 1 1 calc R . .
H2B H -0.0939 -0.2742 0.1322 0.234 Uiso 1 1 calc R . .
H2C H -0.0164 -0.2952 0.0807 0.234 Uiso 1 1 calc R . .
C3 C 0.2700(13) -0.3120(12) 0.2636(12) 0.142(7) Uani 1 1 d . . .
H3A H 0.2663 -0.3939 0.2510 0.170 Uiso 1 1 calc R . .
H3B H 0.3410 -0.2862 0.2663 0.170 Uiso 1 1 calc R . .
C4 C 0.2495(17) -0.2987(14) 0.3318(10) 0.163(8) Uani 1 1 d . . .
H4A H 0.2691 -0.2219 0.3502 0.244 Uiso 1 1 calc R . .
H4B H 0.2888 -0.3548 0.3659 0.244 Uiso 1 1 calc R . .
H4C H 0.1761 -0.3100 0.3278 0.244 Uiso 1 1 calc R . .
C5 C 0.3709(11) 0.0564(12) 0.5026(7) 0.106(4) Uani 1 1 d . . .
H5A H 0.4191 0.0247 0.4752 0.128 Uiso 1 1 calc R . .
H5B H 0.4107 0.0785 0.5522 0.128 Uiso 1 1 calc R . .
C6 C 0.2934(13) -0.0309(13) 0.5088(8) 0.131(6) Uani 1 1 d . . .
H6A H 0.2399 0.0041 0.5291 0.197 Uiso 1 1 calc R . .
H6B H 0.3267 -0.0921 0.5414 0.197 Uiso 1 1 calc R . .
H6C H 0.2626 -0.0622 0.4601 0.197 Uiso 1 1 calc R . .
C7 C 0.4243(9) 0.2648(13) 0.4434(7) 0.105(4) Uani 1 1 d . . .
H7A H 0.4653 0.2149 0.4189 0.126 Uiso 1 1 calc R . .
H7B H 0.4007 0.3302 0.4105 0.126 Uiso 1 1 calc R . .
C8 C 0.4908(11) 0.3073(16) 0.5112(9) 0.151(7) Uani 1 1 d . . .
H8A H 0.4544 0.3655 0.5325 0.226 Uiso 1 1 calc R . .
H8B H 0.5527 0.3405 0.5006 0.226 Uiso 1 1 calc R . .
H8C H 0.5102 0.2445 0.5461 0.226 Uiso 1 1 calc R . .
C9 C -0.1034(7) 0.2837(11) 0.0586(5) 0.081(3) Uani 1 1 d . . .
H9A H -0.0629 0.2380 0.0313 0.097 Uiso 1 1 calc R . .
H9B H -0.1744 0.2904 0.0281 0.097 Uiso 1 1 calc R . .
C10 C -0.0556(8) 0.4021(12) 0.0754(7) 0.103(5) Uani 1 1 d . . .
H10A H -0.0966 0.4469 0.1019 0.154 Uiso 1 1 calc R . .
H10B H -0.0541 0.4405 0.0293 0.154 Uiso 1 1 calc R . .
H10C H 0.0145 0.3945 0.1056 0.154 Uiso 1 1 calc R . .
C11 C -0.1554(6) 0.0695(8) 0.1173(6) 0.068(3) Uani 1 1 d . . .
H11A H -0.1089 0.0323 0.0907 0.081 Uiso 1 1 calc R . .
H11B H -0.1554 0.0231 0.1614 0.081 Uiso 1 1 calc R . .
C12 C -0.2645(7) 0.0705(12) 0.0674(7) 0.104(5) Uani 1 1 d . . .
H12A H -0.3113 0.1069 0.0933 0.157 Uiso 1 1 calc R . .
H12B H -0.2870 -0.0078 0.0548 0.157 Uiso 1 1 calc R . .
H12C H -0.2647 0.1130 0.0224 0.157 Uiso 1 1 calc R . .

loop_
_atom_site_aniso_label
_atom_site_aniso_U_11
_atom_site_aniso_U_22
_atom_site_aniso_U_33
_atom_site_aniso_U_23
_atom_site_aniso_U_13
_atom_site_aniso_U_12
I1 0.0369(2) 0.0603(3) 0.0420(3) -0.0069(2) 0.01021(19) -0.0021(2)
I2 0.0477(3) 0.0379(2) 0.0533(3) -0.0022(2) 0.0100(2) 0.00255(19)
I3 0.0403(3) 0.0522(3) 0.0623(3) 0.0032(2) 0.0102(2) 0.0090(2)
I4 0.0474(3) 0.0603(3) 0.0534(3) 0.0112(2) 0.0161(2) -0.0046(2)
Cu1 0.0584(6) 0.0491(6) 0.0710(7) 0.0007(5) 0.0150(5) -0.0008(5)
Cu2 0.0425(5) 0.0545(5) 0.0522(6) 0.0028(4) 0.0166(4) -0.0008(4)
Cu3 0.0521(6) 0.0619(6) 0.0505(6) 0.0025(5) 0.0073(4) -0.0004(5)
Cu4 0.0371(4) 0.0545(5) 0.0522(6) 0.0040(4) 0.0058(4) 0.0001(4)
S1 0.0933(19) 0.0525(13) 0.096(2) -0.0108(13) 0.0280(16) -0.0144(13)
S2 0.0649(14) 0.0767(15) 0.0539(13) -0.0038(11) 0.0044(11) 0.0109(12)
S3 0.0319(8) 0.0589(11) 0.0413(10) -0.0016(8) 0.0070(7) 0.0053(8)
C1 0.182(17) 0.108(11) 0.197(19) -0.041(12) 0.106(15) -0.071(12)
C2 0.099(11) 0.25(2) 0.110(12) 0.064(14) 0.005(9) 0.028(13)
C3 0.144(14) 0.062(8) 0.23(2) 0.007(11) 0.062(15) -0.002(8)
C4 0.27(3) 0.094(11) 0.146(16) 0.030(11) 0.090(17) 0.007(13)
C5 0.108(10) 0.134(12) 0.066(7) 0.022(8) 0.001(7) 0.037(9)
C6 0.162(15) 0.106(11) 0.117(12) 0.033(9) 0.017(11) -0.013(11)
C7 0.078(7) 0.141(12) 0.086(8) -0.026(8) 0.000(6) -0.024(8)
C8 0.099(10) 0.191(18) 0.140(14) -0.071(13) -0.016(9) -0.024(11)
C9 0.053(5) 0.150(11) 0.043(5) 0.023(6) 0.019(4) 0.037(6)
C10 0.048(5) 0.157(12) 0.101(9) 0.083(9) 0.015(5) 0.001(7)
C11 0.045(4) 0.077(6) 0.077(6) -0.030(5) 0.009(4) 0.001(4)
C12 0.049(5) 0.152(12) 0.107(9) -0.077(9) 0.008(6) -0.007(6)

loop_
_atom_type_symbol
_atom_type_description
_atom_type_scat_dispersion_real
_atom_type_scat_dispersion_imag
_atom_type_scat_source
C C 0.0030 0.0020 'International Tables Vol C Tables 4.2.6.8 and 6.1.1.4'
H H 0.0000 0.0000 'International Tables Vol C Tables 4.2.6.8 and 6.1.1.4'
S S 0.1250 0.1230 'International Tables Vol C Tables 4.2.6.8 and 6.1.1.4'
I I -0.4740 1.8120 'International Tables Vol C Tables 4.2.6.8 and 6.1.1.4'
Cu Cu 0.3200 1.2650 'International Tables Vol C Tables 4.2.6.8 and 6.1.1.4'

loop_
_geom_angle_atom_site_label_1
_geom_angle_atom_site_label_2
_geom_angle_atom_site_label_3
_geom_angle
_geom_angle_site_symmetry_1
_geom_angle_site_symmetry_3
_geom_angle_publ_flag
Cu2 I1 Cu1 64.43(3) . . ?
Cu2 I1 Cu4 61.58(3) . . ?
Cu1 I1 Cu4 62.34(3) . . ?
Cu4 I2 Cu2 63.55(3) . . ?
Cu4 I2 Cu3 62.68(3) . . ?
Cu2 I2 Cu3 60.67(3) . . ?
Cu1 I3 Cu2 65.62(3) . . ?
Cu1 I3 Cu3 62.14(3) . . ?
Cu2 I3 Cu3 60.53(3) . . ?
Cu3 I4 Cu4 63.17(3) . . ?
Cu3 I4 Cu1 62.47(4) . . ?
Cu4 I4 Cu1 63.31(3) . . ?
S1 Cu1 I3 109.86(9) . . ?
S1 Cu1 I4 110.85(9) . . ?
I3 Cu1 I4 113.02(4) . . ?
S1 Cu1 I1 103.51(9) . . ?
I3 Cu1 I1 106.83(4) . . ?
I4 Cu1 I1 112.28(4) . . ?
S1 Cu1 Cu3 150.12(9) . . ?
I3 Cu1 Cu3 59.93(3) . . ?
I4 Cu1 Cu3 58.08(3) . . ?
I1 Cu1 Cu3 106.34(4) . . ?
S1 Cu1 Cu4 141.90(9) . . ?
I3 Cu1 Cu4 107.75(4) . . ?
I4 Cu1 Cu4 57.79(3) . . ?
I1 Cu1 Cu4 59.06(3) . . ?
Cu3 Cu1 Cu4 59.82(4) . . ?
S1 Cu1 Cu2 144.60(9) . . ?
I3 Cu1 Cu2 57.40(3) . . ?
I4 Cu1 Cu2 104.32(4) . . ?
I1 Cu1 Cu2 57.77(3) . . ?
Cu3 Cu1 Cu2 57.27(4) . . ?
Cu4 Cu1 Cu2 58.37(3) . . ?
S3 Cu2 I2 106.31(6) 4_665 . ?
S3 Cu2 I3 107.18(6) 4_665 . ?
I2 Cu2 I3 117.27(4) . . ?
S3 Cu2 I1 108.06(6) 4_665 . ?
I2 Cu2 I1 111.17(4) . . ?
I3 Cu2 I1 106.49(4) . . ?
S3 Cu2 Cu3 143.87(6) 4_665 . ?
I2 Cu2 Cu3 61.00(3) . . ?
I3 Cu2 Cu3 60.54(3) . . ?
I1 Cu2 Cu3 108.05(4) . . ?
S3 Cu2 Cu4 144.46(6) 4_665 . ?
I2 Cu2 Cu4 57.84(3) . . ?
I3 Cu2 Cu4 108.31(4) . . ?
I1 Cu2 Cu4 59.46(3) . . ?
Cu3 Cu2 Cu4 60.89(4) . . ?
S3 Cu2 Cu1 146.14(7) 4_665 . ?
I2 Cu2 Cu1 107.53(4) . . ?
I3 Cu2 Cu1 56.98(3) . . ?
I1 Cu2 Cu1 57.80(3) . . ?
Cu3 Cu2 Cu1 59.26(4) . . ?
Cu4 Cu2 Cu1 59.44(3) . . ?
S2 Cu3 I4 116.96(8) . . ?
S2 Cu3 Cu2 132.41(8) . . ?
I4 Cu3 Cu2 110.40(4) . . ?
S2 Cu3 I3 104.58(7) . . ?
I4 Cu3 I3 112.45(4) . . ?
Cu2 Cu3 I3 58.93(3) . . ?
S2 Cu3 I2 100.99(8) . . ?
I4 Cu3 I2 108.15(4) . . ?
Cu2 Cu3 I2 58.33(3) . . ?
I3 Cu3 I2 113.32(4) . . ?
S2 Cu3 Cu1 149.58(8) . . ?
I4 Cu3 Cu1 59.46(3) . . ?
Cu2 Cu3 Cu1 63.48(4) . . ?
I3 Cu3 Cu1 57.92(3) . . ?
I2 Cu3 Cu1 108.77(4) . . ?
S2 Cu3 Cu4 146.94(8) . . ?
I4 Cu3 Cu4 58.54(3) . . ?
Cu2 Cu3 Cu4 60.70(4) . . ?
I3 Cu3 Cu4 106.90(4) . . ?
I2 Cu3 Cu4 56.98(3) . . ?
Cu1 Cu3 Cu4 60.76(4) . . ?
S3 Cu4 I2 116.13(6) . . ?
S3 Cu4 I4 104.53(6) . . ?
I2 Cu4 I4 110.83(4) . . ?
S3 Cu4 I1 100.61(6) . . ?
I2 Cu4 I1 111.42(4) . . ?
I4 Cu4 I1 112.87(4) . . ?
S3 Cu4 Cu2 146.22(7) . . ?
I2 Cu4 Cu2 58.61(3) . . ?
I4 Cu4 Cu2 108.24(4) . . ?
I1 Cu4 Cu2 58.96(3) . . ?
S3 Cu4 Cu3 152.71(7) . . ?
I2 Cu4 Cu3 60.33(3) . . ?
I4 Cu4 Cu3 58.29(3) . . ?
I1 Cu4 Cu3 105.67(4) . . ?
Cu2 Cu4 Cu3 58.41(3) . . ?
S3 Cu4 Cu1 133.35(7) . . ?
I2 Cu4 Cu1 110.46(4) . . ?
I4 Cu4 Cu1 58.90(3) . . ?
I1 Cu4 Cu1 58.60(3) . . ?
Cu2 Cu4 Cu1 62.20(4) . . ?
Cu3 Cu4 Cu1 59.43(4) . . ?
C1 S1 C3 100.8(8) . . ?
C1 S1 Cu1 112.0(6) . . ?
C3 S1 Cu1 106.5(5) . . ?
C5 S2 C7 99.1(7) . . ?
C5 S2 Cu3 108.6(5) . . ?
C7 S2 Cu3 101.5(4) . . ?
C9 S3 C11 102.0(5) . . ?
C9 S3 Cu2 107.8(3) . 4_565 ?
C11 S3 Cu2 109.9(3) . 4_565 ?
C9 S3 Cu4 107.5(3) . . ?
C11 S3 Cu4 101.0(3) . . ?
Cu2 S3 Cu4 126.04(9) 4_565 . ?
C2 C1 S1 109.6(12) . . ?
C2 C1 H1A 109.7 . . ?
S1 C1 H1A 109.7 . . ?
C2 C1 H1B 109.7 . . ?
S1 C1 H1B 109.7 . . ?
H1A C1 H1B 108.2 . . ?
C1 C2 H2A 109.5 . . ?
C1 C2 H2B 109.5 . . ?
H2A C2 H2B 109.5 . . ?
C1 C2 H2C 109.5 . . ?
H2A C2 H2C 109.5 . . ?
H2B C2 H2C 109.5 . . ?
C4 C3 S1 113.8(14) . . ?
C4 C3 H3A 108.8 . . ?
S1 C3 H3A 108.8 . . ?
C4 C3 H3B 108.8 . . ?
S1 C3 H3B 108.8 . . ?
H3A C3 H3B 107.7 . . ?
C3 C4 H4A 109.5 . . ?
C3 C4 H4B 109.5 . . ?
H4A C4 H4B 109.5 . . ?
C3 C4 H4C 109.5 . . ?
H4A C4 H4C 109.5 . . ?
H4B C4 H4C 109.5 . . ?
C6 C5 S2 109.7(10) . . ?
C6 C5 H5A 109.7 . . ?
S2 C5 H5A 109.7 . . ?
C6 C5 H5B 109.7 . . ?
S2 C5 H5B 109.7 . . ?
H5A C5 H5B 108.2 . . ?
C5 C6 H6A 109.5 . . ?
C5 C6 H6B 109.5 . . ?
H6A C6 H6B 109.5 . . ?
C5 C6 H6C 109.5 . . ?
H6A C6 H6C 109.5 . . ?
H6B C6 H6C 109.5 . . ?
C8 C7 S2 115.7(11) . . ?
C8 C7 H7A 108.4 . . ?
S2 C7 H7A 108.4 . . ?
C8 C7 H7B 108.4 . . ?
S2 C7 H7B 108.4 . . ?
H7A C7 H7B 107.4 . . ?
C7 C8 H8A 109.5 . . ?
C7 C8 H8B 109.5 . . ?
H8A C8 H8B 109.5 . . ?
C7 C8 H8C 109.5 . . ?
H8A C8 H8C 109.5 . . ?
H8B C8 H8C 109.5 . . ?
C10 C9 S3 107.8(7) . . ?
C10 C9 H9A 110.1 . . ?
S3 C9 H9A 110.1 . . ?
C10 C9 H9B 110.1 . . ?
S3 C9 H9B 110.1 . . ?
H9A C9 H9B 108.5 . . ?
C9 C10 H10A 109.5 . . ?
C9 C10 H10B 109.5 . . ?
H10A C10 H10B 109.5 . . ?
C9 C10 H10C 109.5 . . ?
H10A C10 H10C 109.5 . . ?
H10B C10 H10C 109.5 . . ?
C12 C11 S3 114.0(8) . . ?
C12 C11 H11A 108.7 . . ?
S3 C11 H11A 108.7 . . ?
C12 C11 H11B 108.7 . . ?
S3 C11 H11B 108.7 . . ?
H11A C11 H11B 107.6 . . ?
C11 C12 H12A 109.5 . . ?
C11 C12 H12B 109.5 . . ?
H12A C12 H12B 109.5 . . ?
C11 C12 H12C 109.5 . . ?
H12A C12 H12C 109.5 . . ?
H12B C12 H12C 109.5 . . ?

loop_
_geom_bond_atom_site_label_1
_geom_bond_atom_site_label_2
_geom_bond_distance
_geom_bond_site_symmetry_2
_geom_bond_publ_flag
I1 Cu2 2.7105(11) . ?
I1 Cu1 2.7111(13) . ?
I1 Cu4 2.7245(11) . ?
I2 Cu4 2.6304(11) . ?
I2 Cu2 2.6525(11) . ?
I2 Cu3 2.7259(12) . ?
I3 Cu1 2.6606(12) . ?
I3 Cu2 2.6734(11) . ?
I3 Cu3 2.7175(12) . ?
I4 Cu3 2.6572(12) . ?
I4 Cu4 2.6645(11) . ?
I4 Cu1 2.6963(13) . ?
Cu1 S1 2.305(3) . ?
Cu1 Cu3 2.7762(16) . ?
Cu1 Cu4 2.8135(14) . ?
Cu1 Cu2 2.8902(14) . ?
Cu2 S3 2.328(2) 4_665 ?
Cu2 Cu3 2.7172(14) . ?
Cu2 Cu4 2.7819(13) . ?
Cu3 S2 2.286(3) . ?
Cu3 Cu4 2.7872(14) . ?
Cu4 S3 2.3346(18) . ?
S1 C1 1.780(14) . ?
S1 C3 1.908(17) . ?
S2 C5 1.796(12) . ?
S2 C7 1.874(12) . ?
S3 C9 1.823(9) . ?
S3 C11 1.834(9) . ?
S3 Cu2 2.328(2) 4_565 ?
C1 C2 1.46(2) . ?
C1 H1A 0.9700 . ?
C1 H1B 0.9700 . ?
C2 H2A 0.9600 . ?
C2 H2B 0.9600 . ?
C2 H2C 0.9600 . ?
C3 C4 1.35(2) . ?
C3 H3A 0.9700 . ?
C3 H3B 0.9700 . ?
C4 H4A 0.9600 . ?
C4 H4B 0.9600 . ?
C4 H4C 0.9600 . ?
C5 C6 1.456(18) . ?
C5 H5A 0.9700 . ?
C5 H5B 0.9700 . ?
C6 H6A 0.9600 . ?
C6 H6B 0.9600 . ?
C6 H6C 0.9600 . ?
C7 C8 1.426(15) . ?
C7 H7A 0.9700 . ?
C7 H7B 0.9700 . ?
C8 H8A 0.9600 . ?
C8 H8B 0.9600 . ?
C8 H8C 0.9600 . ?
C9 C10 1.503(16) . ?
C9 H9A 0.9700 . ?
C9 H9B 0.9700 . ?
C10 H10A 0.9600 . ?
C10 H10B 0.9600 . ?
C10 H10C 0.9600 . ?
C11 C12 1.506(12) . ?
C11 H11A 0.9700 . ?
C11 H11B 0.9700 . ?
C12 H12A 0.9600 . ?
C12 H12B 0.9600 . ?
C12 H12C 0.9600 . ?
